data_2212695
loop_
_publ_author_name
'Foo-Win Yip'
'Siang-Guan Teoh'
'Pazilah Ibrahim'
'Shea-Lin Ng'
'Hoong-Kun Fun'

_publ_section_title
;
 Dibutylbis[3-(dimethylamino)benzoato]tin(IV)
;
_journal_coeditor_code SJ2214
_journal_issue 3
_journal_name_full 'Acta Crystallographica Section E'
_journal_page_first m667
_journal_page_last m669
_journal_paper_doi 10.1107/S1600536807004540
_journal_volume 63
_journal_year 2007
_chemical_formula_iupac '[Sn (C4 H9)2 (C9 H10 N O2)2]'
_chemical_formula_moiety 'C26 H38 N2 O4 Sn'
_chemical_formula_sum 'C26 H38 N2 O4 Sn'
_chemical_formula_weight 561.27
_chemical_name_systematic
;
Dibutylbis[3-(dimethylamino)benzoato]tin(IV)
;
_space_group_IT_number 15
_symmetry_cell_setting monoclinic
_symmetry_space_group_name_Hall '-C 2yc'
_symmetry_space_group_name_H-M 'C 1 2/c 1'
_atom_sites_solution_hydrogens geom
_atom_sites_solution_primary direct
_atom_sites_solution_secondary difmap
_audit_creation_method SHELXL97
_cell_angle_alpha 90.00
_cell_angle_beta 99.734(2)
_cell_angle_gamma 90.00
_cell_formula_units_Z 4
_cell_length_a 15.2076(6)
_cell_length_b 6.9231(2)
_cell_length_c 25.4477(8)
_cell_measurement_reflns_used 8950
_cell_measurement_temperature 100.00(10)
_cell_measurement_theta_max 37.50
_cell_measurement_theta_min 2.72
_cell_volume 2640.66(15)
_computing_cell_refinement APEX2
_computing_data_collection 'APEX2 (Bruker, 2005)'
_computing_data_reduction 'SAINT (Bruker, 2005)'
_computing_molecular_graphics SHELXTL
_computing_publication_material
;
SHELXTL, PARST (Nardelli, 1995) and PLATON (Spek, 2003)
;
_computing_structure_refinement SHELXTL
_computing_structure_solution 'SHELXTL (Sheldrick, 1998)'
_diffrn_ambient_temperature 297(2)
_diffrn_detector_area_resol_mean 8.33
_diffrn_measured_fraction_theta_full 0.999
_diffrn_measured_fraction_theta_max 0.999
_diffrn_measurement_device_type 'Bruker SMART APEX2 CCD area-detector'
_diffrn_measurement_method \w
_diffrn_radiation_monochromator graphite
_diffrn_radiation_source 'fine-focus sealed tube'
_diffrn_radiation_type MoK\a
_diffrn_radiation_wavelength 0.71073
_diffrn_reflns_av_R_equivalents 0.0251
_diffrn_reflns_av_sigmaI/netI 0.0158
_diffrn_reflns_limit_h_max 26
_diffrn_reflns_limit_h_min -26
_diffrn_reflns_limit_k_max 11
_diffrn_reflns_limit_k_min -11
_diffrn_reflns_limit_l_max 40
_diffrn_reflns_limit_l_min -43
_diffrn_reflns_number 45032
_diffrn_reflns_theta_full 37.50
_diffrn_reflns_theta_max 37.50
_diffrn_reflns_theta_min 2.72
_diffrn_standards_number 0
_exptl_absorpt_coefficient_mu 1.000
_exptl_absorpt_correction_T_max 0.7712
_exptl_absorpt_correction_T_min 0.5999
_exptl_absorpt_correction_type multi-scan
_exptl_absorpt_process_details '(SADABS; Bruker, 2005)'
_exptl_crystal_colour colourless
_exptl_crystal_density_diffrn 1.412
_exptl_crystal_density_method 'not measured'
_exptl_crystal_description Block
_exptl_crystal_F_000 1160
_exptl_crystal_size_max 0.39
_exptl_crystal_size_mid 0.36
_exptl_crystal_size_min 0.27
_refine_diff_density_max 1.362
_refine_diff_density_min -1.142
_refine_ls_extinction_method none
_refine_ls_goodness_of_fit_ref 1.391
_refine_ls_hydrogen_treatment constr
_refine_ls_matrix_type full
_refine_ls_number_parameters 153
_refine_ls_number_reflns 6946
_refine_ls_number_restraints 0
_refine_ls_restrained_S_all 1.391
_refine_ls_R_factor_all 0.0349
_refine_ls_R_factor_gt 0.0341
_refine_ls_shift/su_max 0.000
_refine_ls_shift/su_mean 0.000
_refine_ls_structure_factor_coef Fsqd
_refine_ls_weighting_details 'calc w = 1/[\s^2^(Fo^2^)+(0.0176P)^2^+4.3428P] where P=(Fo^2^+2Fc^2^)/3'
_refine_ls_weighting_scheme calc
_refine_ls_wR_factor_gt 0.0782
_refine_ls_wR_factor_ref 0.0785
_reflns_number_gt 6844
_reflns_number_total 6946
_reflns_threshold_expression I>2\s(I)
_cod_data_source_file sj2214.cif
_cod_data_source_block I
_cod_depositor_comments
;
The following automatic conversions were performed:
'_symmetry_cell_setting' value 'Monoclinic' changed to 'monoclinic'
according to '/home/saulius/struct/CIF-dictionaries/cif_core.dic'
dictionary named 'cif_core.dic' version 2.4.1 from 2010-06-29.

Automatic conversion script
Id: cif_fix_enum 1527 2010-12-29 10:47:43Z saulius 

The following automatic conversions were performed:

'_symmetry_cell_setting' value 'Monoclinic' changed to 'monoclinic'
according to /home/saulius/struct/CIF-dictionaries/cif_core.dic
dictionary named 'cif_core.dic' version 2.4.1 from 2010-06-29.

Automatic conversion script
Id: cif_fix_values 1715 2011-07-08 13:25:40Z adriana 
;
_cod_original_sg_symbol_H-M 'C 2/c'
_cod_database_code 2212695
_cod_database_fobs_code 2212695

loop_
_symmetry_equiv_pos_as_xyz
'x, y, z'
'-x, y, -z+1/2'
'x+1/2, y+1/2, z'
'-x+1/2, y+1/2, -z+1/2'
'-x, -y, -z'
'x, -y, z-1/2'
'-x+1/2, -y+1/2, -z'
'x+1/2, -y+1/2, z-1/2'

loop_
_atom_site_type_symbol
_atom_site_label
_atom_site_fract_x
_atom_site_fract_y
_atom_site_fract_z
_atom_site_U_iso_or_equiv
_atom_site_adp_type
_atom_site_calc_flag
_atom_site_refinement_flags
_atom_site_occupancy
Sn Sn1 0.0000 0.876787(19) 0.2500 0.01675(3) Uani d S 1
O O1 0.02778(7) 1.10261(16) 0.20103(4) 0.02048(18) Uani d . 1
O O2 0.04885(8) 0.83265(16) 0.15908(4) 0.02163(18) Uani d . 1
N N1 0.15016(9) 1.0573(2) -0.01258(5) 0.0246(2) Uani d . 1
C C1 0.04861(9) 1.0127(2) 0.16007(5) 0.0179(2) Uani d . 1
C C2 0.07026(9) 1.1333(2) 0.11555(5) 0.0187(2) Uani d . 1
C C3 0.06248(11) 1.3332(2) 0.11719(6) 0.0220(2) Uani d . 1
H H3A 0.0457 1.3943 0.1465 0.026 Uiso calc R 1
C C4 0.08039(12) 1.4393(2) 0.07379(7) 0.0261(3) Uani d . 1
H H4A 0.0743 1.5730 0.0739 0.031 Uiso calc R 1
C C5 0.10723(11) 1.3493(2) 0.03038(6) 0.0252(3) Uani d . 1
H H5A 0.1182 1.4236 0.0017 0.030 Uiso calc R 1
C C6 0.11813(9) 1.1481(2) 0.02893(5) 0.0200(2) Uani d . 1
C C7 0.09726(9) 1.0406(2) 0.07229(5) 0.0181(2) Uani d . 1
H H7A 0.1016 0.9066 0.0720 0.022 Uiso calc R 1
C C8 0.12392(10) 0.7559(2) 0.28506(6) 0.0206(2) Uani d . 1
H H8A 0.1691 0.7950 0.2645 0.025 Uiso calc R 1
H H8B 0.1407 0.8079 0.3207 0.025 Uiso calc R 1
C C9 0.12301(10) 0.5360(2) 0.28836(7) 0.0235(3) Uani d . 1
H H9A 0.0742 0.4954 0.3059 0.028 Uiso calc R 1
H H9B 0.1126 0.4828 0.2526 0.028 Uiso calc R 1
C C10 0.21035(10) 0.4561(2) 0.31883(7) 0.0249(3) Uani d . 1
H H10A 0.2590 0.4975 0.3012 0.030 Uiso calc R 1
H H10B 0.2206 0.5100 0.3545 0.030 Uiso calc R 1
C C11 0.21139(13) 0.2367(3) 0.32274(9) 0.0345(4) Uani d . 1
H H11A 0.2678 0.1948 0.3422 0.052 Uiso calc R 1
H H11B 0.2026 0.1821 0.2876 0.052 Uiso calc R 1
H H11C 0.1644 0.1947 0.3410 0.052 Uiso calc R 1
C C12 0.13892(11) 0.8490(3) -0.01853(6) 0.0259(3) Uani d . 1
H H12A 0.1709 0.7855 0.0124 0.039 Uiso calc R 1
H H12B 0.1617 0.8069 -0.0496 0.039 Uiso calc R 1
H H12C 0.0767 0.8172 -0.0224 0.039 Uiso calc R 1
C C13 0.15367(12) 1.1675(3) -0.06104(6) 0.0291(3) Uani d . 1
H H13A 0.1887 1.2819 -0.0523 0.044 Uiso calc R 1
H H13B 0.0943 1.2031 -0.0773 0.044 Uiso calc R 1
H H13C 0.1803 1.0899 -0.0854 0.044 Uiso calc R 1

loop_
_atom_site_aniso_label
_atom_site_aniso_U_11
_atom_site_aniso_U_22
_atom_site_aniso_U_33
_atom_site_aniso_U_12
_atom_site_aniso_U_13
_atom_site_aniso_U_23
Sn1 0.01801(5) 0.01700(5) 0.01506(5) 0.000 0.00225(3) 0.000
O1 0.0265(5) 0.0197(4) 0.0164(4) -0.0001(4) 0.0069(3) -0.0005(3)
O2 0.0255(5) 0.0200(4) 0.0196(4) 0.0001(4) 0.0043(4) 0.0005(3)
N1 0.0254(6) 0.0323(6) 0.0174(5) -0.0043(5) 0.0074(4) -0.0040(4)
C1 0.0165(5) 0.0220(5) 0.0149(5) -0.0002(4) 0.0020(4) -0.0003(4)
C2 0.0192(5) 0.0211(5) 0.0159(5) -0.0006(4) 0.0032(4) 0.0005(4)
C3 0.0274(6) 0.0205(6) 0.0190(5) -0.0004(5) 0.0067(5) -0.0008(4)
C4 0.0348(8) 0.0215(6) 0.0233(6) -0.0010(6) 0.0086(6) 0.0009(5)
C5 0.0303(7) 0.0258(7) 0.0207(6) -0.0034(5) 0.0077(5) 0.0018(5)
C6 0.0191(5) 0.0250(6) 0.0162(5) -0.0023(4) 0.0035(4) -0.0019(4)
C7 0.0174(5) 0.0219(6) 0.0150(5) 0.0004(4) 0.0025(4) -0.0009(4)
C8 0.0197(5) 0.0205(6) 0.0210(6) 0.0003(4) 0.0016(4) -0.0001(4)
C9 0.0198(6) 0.0188(6) 0.0299(7) -0.0013(4) -0.0012(5) 0.0019(5)
C10 0.0210(6) 0.0233(6) 0.0286(7) 0.0013(5) -0.0005(5) 0.0014(5)
C11 0.0296(8) 0.0240(7) 0.0481(11) 0.0026(6) 0.0014(7) 0.0077(7)
C12 0.0233(6) 0.0322(8) 0.0226(6) 0.0039(5) 0.0048(5) -0.0056(5)
C13 0.0280(7) 0.0435(9) 0.0166(6) -0.0043(6) 0.0061(5) -0.0007(6)

loop_
_atom_type_symbol
_atom_type_description
_atom_type_scat_dispersion_real
_atom_type_scat_dispersion_imag
_atom_type_scat_source
C C 0.0033 0.0016 'International Tables Vol C Tables 4.2.6.8 and 6.1.1.4'
H H 0.0000 0.0000 'International Tables Vol C Tables 4.2.6.8 and 6.1.1.4'
N N 0.0061 0.0033 'International Tables Vol C Tables 4.2.6.8 and 6.1.1.4'
O O 0.0106 0.0060 'International Tables Vol C Tables 4.2.6.8 and 6.1.1.4'
Sn Sn -0.6537 1.4246 'International Tables Vol C Tables 4.2.6.8 and 6.1.1.4'

loop_
_geom_angle_atom_site_label_1
_geom_angle_atom_site_label_2
_geom_angle_atom_site_label_3
_geom_angle_site_symmetry_1
_geom_angle_site_symmetry_3
_geom_angle
_geom_angle_publ_flag
O1 Sn1 O1 . 2 82.95(6) y
O1 Sn1 C8 . . 107.00(5) y
O1 Sn1 C8 2 . 107.47(5) y
O1 Sn1 C8 . 2 107.48(5) ?
O1 Sn1 C8 2 2 107.00(5) y
C8 Sn1 C8 . 2 133.40(8) y
C1 O1 Sn1 . . 102.81(9) ?
C6 N1 C12 . . 118.55(13) ?
C6 N1 C13 . . 118.34(15) ?
C12 N1 C13 . . 116.75(13) ?
O2 C1 O1 . . 119.84(13) ?
O2 C1 C2 . . 122.95(13) ?
O1 C1 C2 . . 117.21(12) ?
C3 C2 C7 . . 121.32(13) ?
C3 C2 C1 . . 120.32(12) ?
C7 C2 C1 . . 118.35(13) ?
C2 C3 C4 . . 118.23(14) ?
C2 C3 H3A . . 120.9 ?
C4 C3 H3A . . 120.9 ?
C5 C4 C3 . . 121.17(15) ?
C5 C4 H4A . . 119.4 ?
C3 C4 H4A . . 119.4 ?
C4 C5 C6 . . 121.23(14) ?
C4 C5 H5A . . 119.4 ?
C6 C5 H5A . . 119.4 ?
N1 C6 C5 . . 121.89(14) ?
N1 C6 C7 . . 120.73(14) ?
C5 C6 C7 . . 117.36(13) ?
C2 C7 C6 . . 120.63(13) ?
C2 C7 H7A . . 119.7 ?
C6 C7 H7A . . 119.7 ?
C9 C8 Sn1 . . 113.72(10) ?
C9 C8 H8A . . 108.8 ?
Sn1 C8 H8A . . 108.8 ?
C9 C8 H8B . . 108.8 ?
Sn1 C8 H8B . . 108.8 ?
H8A C8 H8B . . 107.7 ?
C10 C9 C8 . . 112.01(13) ?
C10 C9 H9A . . 109.2 ?
C8 C9 H9A . . 109.2 ?
C10 C9 H9B . . 109.2 ?
C8 C9 H9B . . 109.2 ?
H9A C9 H9B . . 107.9 ?
C11 C10 C9 . . 113.18(14) ?
C11 C10 H10A . . 108.9 ?
C9 C10 H10A . . 108.9 ?
C11 C10 H10B . . 108.9 ?
C9 C10 H10B . . 108.9 ?
H10A C10 H10B . . 107.8 ?
C10 C11 H11A . . 109.5 ?
C10 C11 H11B . . 109.5 ?
H11A C11 H11B . . 109.5 ?
C10 C11 H11C . . 109.5 ?
H11A C11 H11C . . 109.5 ?
H11B C11 H11C . . 109.5 ?
N1 C12 H12A . . 109.5 ?
N1 C12 H12B . . 109.5 ?
H12A C12 H12B . . 109.5 ?
N1 C12 H12C . . 109.5 ?
H12A C12 H12C . . 109.5 ?
H12B C12 H12C . . 109.5 ?
N1 C13 H13A . . 109.5 ?
N1 C13 H13B . . 109.5 ?
H13A C13 H13B . . 109.5 ?
N1 C13 H13C . . 109.5 ?
H13A C13 H13C . . 109.5 ?
H13B C13 H13C . . 109.5 ?

loop_
_geom_bond_atom_site_label_1
_geom_bond_atom_site_label_2
_geom_bond_site_symmetry_2
_geom_bond_distance
_geom_bond_publ_flag
Sn1 O1 . 2.0866(11) y
Sn1 O1 2 2.0866(11) y
Sn1 C8 . 2.1166(14) y
Sn1 C8 2 2.1166(14) y
O1 C1 . 1.2984(17) ?
O2 C1 . 1.2466(18) ?
N1 C6 . 1.3864(19) ?
N1 C12 . 1.457(2) ?
N1 C13 . 1.459(2) ?
C1 C2 . 1.4885(19) ?
C2 C3 . 1.390(2) ?
C2 C7 . 1.3949(19) ?
C3 C4 . 1.391(2) ?
C3 H3A . 0.9300 ?
C4 C5 . 1.389(2) ?
C4 H4A . 0.9300 ?
C5 C6 . 1.404(2) ?
C5 H5A . 0.9300 ?
C6 C7 . 1.411(2) ?
C7 H7A . 0.9300 ?
C8 C9 . 1.525(2) ?
C8 H8A . 0.9700 ?
C8 H8B . 0.9700 ?
C9 C10 . 1.524(2) ?
C9 H9A . 0.9700 ?
C9 H9B . 0.9700 ?
C10 C11 . 1.523(3) ?
C10 H10A . 0.9700 ?
C10 H10B . 0.9700 ?
C11 H11A . 0.9600 ?
C11 H11B . 0.9600 ?
C11 H11C . 0.9600 ?
C12 H12A . 0.9600 ?
C12 H12B . 0.9600 ?
C12 H12C . 0.9600 ?
C13 H13A . 0.9600 ?
C13 H13B . 0.9600 ?
C13 H13C . 0.9600 ?

loop_
_geom_hbond_atom_site_label_D
_geom_hbond_atom_site_label_H
_geom_hbond_atom_site_label_A
_geom_hbond_site_symmetry_A
_geom_hbond_distance_DH
_geom_hbond_distance_HA
_geom_hbond_distance_DA
_geom_hbond_angle_DHA
_geom_hbond_publ_flag
C12 H12C Cg1 5_575 0.96 2.66 3.567(2) 157 y

loop_
_geom_torsion_atom_site_label_1
_geom_torsion_atom_site_label_2
_geom_torsion_atom_site_label_3
_geom_torsion_atom_site_label_4
_geom_torsion_site_symmetry_1
_geom_torsion
O1 Sn1 O1 C1 2 -178.53(11)
C8 Sn1 O1 C1 . 75.30(10)
C8 Sn1 O1 C1 2 -72.87(10)
Sn1 O1 C1 O2 . -0.92(15)
Sn1 O1 C1 C2 . 178.30(10)
O2 C1 C2 C3 . 175.21(14)
O1 C1 C2 C3 . -4.0(2)
O2 C1 C2 C7 . -4.0(2)
O1 C1 C2 C7 . 176.78(12)
C7 C2 C3 C4 . 1.5(2)
C1 C2 C3 C4 . -177.75(14)
C2 C3 C4 C5 . -1.4(3)
C3 C4 C5 C6 . -0.7(3)
C12 N1 C6 C5 . -164.85(15)
C13 N1 C6 C5 . -13.7(2)
C12 N1 C6 C7 . 16.8(2)
C13 N1 C6 C7 . 167.88(14)
C4 C5 C6 N1 . -175.93(15)
C4 C5 C6 C7 . 2.5(2)
C3 C2 C7 C6 . 0.4(2)
C1 C2 C7 C6 . 179.68(12)
N1 C6 C7 C2 . 176.05(13)
C5 C6 C7 C2 . -2.4(2)
O1 Sn1 C8 C9 . -139.72(11)
O1 Sn1 C8 C9 2 132.48(11)
C8 Sn1 C8 C9 2 -3.55(10)
Sn1 C8 C9 C10 . -174.20(11)
C8 C9 C10 C11 . -179.96(16)
